data_2220150
loop_
_publ_author_name
'Jiang, Xu-Liang'
'Huang, Er-Fang'
'Rao, Guo-Wu'

_publ_section_title
;
 2,5-Bis(9<i>H</i>-carbazol-9-yl)thiophene
;
_journal_coeditor_code DN2409
_journal_issue 12
_journal_name_full 'Acta Crystallographica Section E'
_journal_page_first o2502
_journal_paper_doi 10.1107/S1600536808039767
_journal_volume 64
_journal_year 2008
_chemical_formula_iupac 'C28 H18 N2 S'
_chemical_formula_moiety 'C28 H18 N2 S'
_chemical_formula_sum 'C28 H18 N2 S'
_chemical_formula_weight 414.50
_chemical_name_systematic
;
2,5-Bis(9H-carbazol-9-yl)thiophene
;
_space_group_IT_number 61
_symmetry_cell_setting orthorhombic
_symmetry_space_group_name_Hall '-P 2ac 2ab'
_symmetry_space_group_name_H-M 'P b c a'
_atom_sites_solution_hydrogens geom
_atom_sites_solution_primary direct
_atom_sites_solution_secondary difmap
_audit_creation_method SHELXL-97
_cell_angle_alpha 90.00
_cell_angle_beta 90.00
_cell_angle_gamma 90.00
_cell_formula_units_Z 8
_cell_length_a 7.8760(16)
_cell_length_b 16.098(3)
_cell_length_c 33.986(7)
_cell_measurement_reflns_used 398
_cell_measurement_temperature 298(2)
_cell_measurement_theta_max 25.1
_cell_measurement_theta_min 2
_cell_volume 4309.0(15)
_computing_cell_refinement 'R-AXIS (Rigaku, 1996)'
_computing_data_collection 'R-AXIS (Rigaku, 1996)'
_computing_data_reduction 'R-AXIS (Rigaku, 1996)'
_computing_molecular_graphics 'ORTEP-3 for Windows (Farrugia, 1997)'
_computing_publication_material 'WinGX (Farrugia, 1999)'
_computing_structure_refinement 'SHELXL97 (Sheldrick, 2008)'
_computing_structure_solution 'SHELXS97 (Sheldrick, 2008)'
_diffrn_ambient_temperature 298(2)
_diffrn_measured_fraction_theta_full 0.978
_diffrn_measured_fraction_theta_max 0.988
_diffrn_measurement_device_type 'Rigaku R-AXIS-IV'
_diffrn_measurement_method 'Oscillation frames'
_diffrn_radiation_monochromator graphite
_diffrn_radiation_source 'fine-focus sealed tube'
_diffrn_radiation_type MoK\a
_diffrn_radiation_wavelength 0.71073
_diffrn_reflns_av_R_equivalents 0.0907
_diffrn_reflns_av_sigmaI/netI 0.0610
_diffrn_reflns_limit_h_max 9
_diffrn_reflns_limit_h_min -9
_diffrn_reflns_limit_k_max 0
_diffrn_reflns_limit_k_min -19
_diffrn_reflns_limit_l_max 41
_diffrn_reflns_limit_l_min -41
_diffrn_reflns_number 12051
_diffrn_reflns_theta_full 25.50
_diffrn_reflns_theta_max 25.50
_diffrn_reflns_theta_min 1.20
_diffrn_standards_decay_% 0.3
_diffrn_standards_interval_time 60
_diffrn_standards_number 3
_exptl_absorpt_coefficient_mu 0.168
_exptl_absorpt_correction_T_max 0.9766
_exptl_absorpt_correction_T_min 0.9632
_exptl_absorpt_correction_type multi-scan
_exptl_absorpt_process_details '(ABSCOR; Higashi, 1995)'
_exptl_crystal_colour colorless
_exptl_crystal_density_diffrn 1.278
_exptl_crystal_density_method 'not measured'
_exptl_crystal_description prismatic
_exptl_crystal_F_000 1728
_exptl_crystal_size_max 0.20
_exptl_crystal_size_mid 0.18
_exptl_crystal_size_min 0.16
_refine_diff_density_max 0.219
_refine_diff_density_min -0.235
_refine_ls_extinction_coef 0.0075(8)
_refine_ls_extinction_expression Fc^*^=kFc[1+0.001xFc^2^\l^3^/sin(2\q)]^-1/4^
_refine_ls_extinction_method 'SHELXL97 (Sheldrick, 2008)'
_refine_ls_goodness_of_fit_ref 1.129
_refine_ls_hydrogen_treatment constr
_refine_ls_matrix_type full
_refine_ls_number_parameters 281
_refine_ls_number_reflns 3931
_refine_ls_number_restraints 0
_refine_ls_restrained_S_all 1.129
_refine_ls_R_factor_all 0.0834
_refine_ls_R_factor_gt 0.0631
_refine_ls_shift/su_max 0.005
_refine_ls_shift/su_mean 0.001
_refine_ls_structure_factor_coef Fsqd
_refine_ls_weighting_details 'calc w=1/[\s^2^(Fo^2^)+(0.0561P)^2^+1.4309P] where P=(Fo^2^+2Fc^2^)/3'
_refine_ls_weighting_scheme calc
_refine_ls_wR_factor_gt 0.1409
_refine_ls_wR_factor_ref 0.1519
_reflns_number_gt 3230
_reflns_number_total 3931
_reflns_threshold_expression I>2\s(I)
_cod_data_source_file dn2409.cif
_cod_data_source_block I
_cod_depositor_comments
;
The following automatic conversions were performed:
'_symmetry_cell_setting' value 'Orthorhombic' changed to 'orthorhombic'
according to '/home/saulius/struct/CIF-dictionaries/cif_core.dic'
dictionary named 'cif_core.dic' version 2.4.1 from 2010-06-29.

Automatic conversion script
Id: cif_fix_enum 1527 2010-12-29 10:47:43Z saulius 

The following automatic conversions were performed:

'_symmetry_cell_setting' value 'Orthorhombic' changed to
'orthorhombic' according to
/home/saulius/struct/CIF-dictionaries/cif_core.dic dictionary named
'cif_core.dic' version 2.4.1 from 2010-06-29.

Automatic conversion script
Id: cif_fix_values 1715 2011-07-08 13:25:40Z adriana 
;
_cod_original_cell_volume 4309.1(15)
_cod_database_code 2220150
_cod_database_fobs_code 2220150

loop_
_symmetry_equiv_pos_as_xyz
'x, y, z'
'-x+1/2, -y, z+1/2'
'-x, y+1/2, -z+1/2'
'x+1/2, -y+1/2, -z'
'-x, -y, -z'
'x-1/2, y, -z-1/2'
'x, -y-1/2, z-1/2'
'-x-1/2, y-1/2, z'

loop_
_atom_site_type_symbol
_atom_site_label
_atom_site_fract_x
_atom_site_fract_y
_atom_site_fract_z
_atom_site_U_iso_or_equiv
_atom_site_adp_type
_atom_site_calc_flag
_atom_site_refinement_flags
_atom_site_occupancy
S S1 0.42510(9) 0.38837(4) 0.134571(19) 0.0563(2) Uani d . 1
N N1 0.1144(3) 0.45028(13) 0.15532(6) 0.0547(5) Uani d . 1
N N2 0.5972(3) 0.31480(13) 0.07385(6) 0.0528(5) Uani d . 1
C C1 0.1385(3) 0.52907(16) 0.17188(8) 0.0549(6) Uani d . 1
C C2 0.2565(4) 0.5891(2) 0.16243(11) 0.0778(9) Uani d . 1
H H2A 0.3375 0.5804 0.1429 0.093 Uiso calc R 1
C C3 0.2491(5) 0.6626(2) 0.18321(12) 0.0908(11) Uani d . 1
H H3A 0.3271 0.7043 0.1776 0.109 Uiso calc R 1
C C4 0.1297(6) 0.6760(2) 0.21206(12) 0.0935(12) Uani d . 1
H H4A 0.1285 0.7264 0.2254 0.112 Uiso calc R 1
C C5 0.0140(5) 0.6171(2) 0.22129(9) 0.0756(9) Uani d . 1
H H5A -0.0666 0.6270 0.2407 0.091 Uiso calc R 1
C C6 0.0166(3) 0.54065(17) 0.20123(7) 0.0552(6) Uani d . 1
C C7 -0.0844(3) 0.46647(17) 0.20323(7) 0.0536(6) Uani d . 1
C C8 -0.2183(4) 0.4410(2) 0.22699(8) 0.0706(8) Uani d . 1
H H8A -0.2620 0.4764 0.2461 0.085 Uiso calc R 1
C C9 -0.2852(4) 0.3632(2) 0.22198(9) 0.0797(9) Uani d . 1
H H9A -0.3736 0.3454 0.2381 0.096 Uiso calc R 1
C C10 -0.2226(4) 0.3107(2) 0.19319(9) 0.0717(8) Uani d . 1
H H10A -0.2705 0.2582 0.1902 0.086 Uiso calc R 1
C C11 -0.0908(4) 0.33396(17) 0.16874(8) 0.0595(7) Uani d . 1
H H11A -0.0508 0.2988 0.1491 0.071 Uiso calc R 1
C C12 -0.0208(3) 0.41184(15) 0.17466(7) 0.0484(6) Uani d . 1
C C13 0.2153(3) 0.41352(16) 0.12579(7) 0.0518(6) Uani d . 1
C C14 0.1618(4) 0.3893(2) 0.08962(8) 0.0721(9) Uani d . 1
H H14A 0.0525 0.3978 0.0801 0.087 Uiso calc R 1
C C15 0.2932(4) 0.3495(2) 0.06807(8) 0.0737(9) Uani d . 1
H H15A 0.2791 0.3287 0.0427 0.088 Uiso calc R 1
C C16 0.4400(3) 0.34488(16) 0.08817(7) 0.0517(6) Uani d . 1
C C17 0.6898(3) 0.35122(15) 0.04319(7) 0.0484(6) Uani d . 1
C C18 0.6625(4) 0.42622(17) 0.02422(8) 0.0626(7) Uani d . 1
H H18A 0.5728 0.4608 0.0312 0.075 Uiso calc R 1
C C19 0.7746(4) 0.44742(19) -0.00553(9) 0.0710(8) Uani d . 1
H H19A 0.7599 0.4975 -0.0187 0.085 Uiso calc R 1
C C20 0.9084(4) 0.3958(2) -0.01618(9) 0.0715(8) Uani d . 1
H H20A 0.9806 0.4114 -0.0365 0.086 Uiso calc R 1
C C21 0.9348(3) 0.32234(19) 0.00301(8) 0.0625(7) Uani d . 1
H H21A 1.0244 0.2879 -0.0042 0.075 Uiso calc R 1
C C22 0.8259(3) 0.29954(16) 0.03348(7) 0.0511(6) Uani d . 1
C C23 0.8173(3) 0.22830(16) 0.05942(7) 0.0520(6) Uani d . 1
C C24 0.9152(4) 0.1575(2) 0.06395(9) 0.0711(8) Uani d . 1
H H24A 1.0113 0.1493 0.0486 0.085 Uiso calc R 1
C C25 0.8682(5) 0.0997(2) 0.09146(10) 0.0838(10) Uani d . 1
H H25A 0.9330 0.0518 0.0945 0.101 Uiso calc R 1
C C26 0.7258(5) 0.1112(2) 0.11483(9) 0.0814(9) Uani d . 1
H H26A 0.6974 0.0710 0.1333 0.098 Uiso calc R 1
C C27 0.6255(4) 0.18089(18) 0.11129(8) 0.0673(8) Uani d . 1
H H27A 0.5297 0.1884 0.1269 0.081 Uiso calc R 1
C C28 0.6737(3) 0.23931(16) 0.08351(7) 0.0518(6) Uani d . 1

loop_
_atom_site_aniso_label
_atom_site_aniso_U_11
_atom_site_aniso_U_22
_atom_site_aniso_U_33
_atom_site_aniso_U_12
_atom_site_aniso_U_13
_atom_site_aniso_U_23
S1 0.0515(4) 0.0642(4) 0.0531(4) 0.0098(3) 0.0019(3) -0.0067(3)
N1 0.0541(12) 0.0513(12) 0.0586(12) 0.0035(10) 0.0152(10) -0.0071(10)
N2 0.0474(11) 0.0548(12) 0.0564(12) 0.0049(10) 0.0114(9) -0.0021(10)
C1 0.0545(15) 0.0498(15) 0.0604(15) 0.0060(12) -0.0023(12) -0.0032(12)
C2 0.068(2) 0.0620(19) 0.103(2) -0.0023(16) 0.0013(17) -0.0029(17)
C3 0.083(3) 0.0552(19) 0.134(3) -0.0055(17) -0.020(2) -0.005(2)
C4 0.098(3) 0.064(2) 0.119(3) 0.017(2) -0.036(2) -0.027(2)
C5 0.080(2) 0.073(2) 0.074(2) 0.0289(18) -0.0145(16) -0.0226(16)
C6 0.0568(15) 0.0560(15) 0.0529(14) 0.0156(13) -0.0088(12) -0.0073(12)
C7 0.0528(15) 0.0630(16) 0.0451(13) 0.0201(13) -0.0010(11) -0.0001(11)
C8 0.0618(18) 0.096(2) 0.0544(16) 0.0204(17) 0.0139(13) -0.0022(15)
C9 0.0617(19) 0.106(3) 0.071(2) 0.0008(19) 0.0196(15) 0.0159(19)
C10 0.0631(18) 0.0702(19) 0.082(2) -0.0038(15) 0.0063(15) 0.0152(16)
C11 0.0583(16) 0.0564(16) 0.0638(16) 0.0087(13) 0.0070(12) -0.0001(12)
C12 0.0459(13) 0.0514(14) 0.0481(13) 0.0100(11) 0.0048(10) 0.0005(11)
C13 0.0488(14) 0.0532(14) 0.0533(14) 0.0030(12) 0.0089(11) -0.0029(11)
C14 0.0489(15) 0.107(2) 0.0605(17) 0.0097(16) 0.0022(12) -0.0179(16)
C15 0.0494(16) 0.112(3) 0.0594(17) 0.0088(17) 0.0050(13) -0.0236(17)
C16 0.0455(14) 0.0553(15) 0.0542(14) 0.0021(11) 0.0094(11) -0.0036(11)
C17 0.0457(13) 0.0510(14) 0.0486(13) -0.0043(11) 0.0042(10) -0.0095(11)
C18 0.0665(18) 0.0560(16) 0.0652(17) -0.0013(14) 0.0058(13) -0.0043(13)
C19 0.077(2) 0.0639(18) 0.0724(18) -0.0182(16) 0.0076(16) 0.0036(15)
C20 0.0661(19) 0.084(2) 0.0645(17) -0.0250(17) 0.0170(14) -0.0064(16)
C21 0.0470(15) 0.0776(19) 0.0629(16) -0.0076(14) 0.0120(12) -0.0205(15)
C22 0.0447(13) 0.0586(15) 0.0501(13) -0.0056(11) 0.0025(10) -0.0168(12)
C23 0.0495(14) 0.0572(15) 0.0494(13) 0.0041(12) -0.0014(11) -0.0134(12)
C24 0.0687(19) 0.077(2) 0.0676(18) 0.0213(16) -0.0006(14) -0.0157(16)
C25 0.105(3) 0.071(2) 0.076(2) 0.0317(19) -0.0114(19) -0.0026(17)
C26 0.109(3) 0.069(2) 0.0669(19) 0.0126(19) 0.0003(19) 0.0067(16)
C27 0.0769(19) 0.0672(18) 0.0579(16) 0.0052(15) 0.0090(14) 0.0010(14)
C28 0.0528(14) 0.0536(15) 0.0490(14) 0.0038(12) 0.0012(11) -0.0067(11)

loop_
_atom_type_symbol
_atom_type_description
_atom_type_scat_dispersion_real
_atom_type_scat_dispersion_imag
_atom_type_scat_source
C C 0.0033 0.0016 'International Tables Vol C Tables 4.2.6.8 and 6.1.1.4'
H H 0.0000 0.0000 'International Tables Vol C Tables 4.2.6.8 and 6.1.1.4'
N N 0.0061 0.0033 'International Tables Vol C Tables 4.2.6.8 and 6.1.1.4'
S S 0.1246 0.1234 'International Tables Vol C Tables 4.2.6.8 and 6.1.1.4'

loop_
_geom_angle_atom_site_label_1
_geom_angle_atom_site_label_2
_geom_angle_atom_site_label_3
_geom_angle
C13 S1 C16 90.13(12)
C12 N1 C1 108.4(2)
C12 N1 C13 125.4(2)
C1 N1 C13 126.1(2)
C28 N2 C17 108.34(19)
C28 N2 C16 126.5(2)
C17 N2 C16 124.6(2)
C2 C1 C6 122.4(3)
C2 C1 N1 129.2(3)
C6 C1 N1 108.3(2)
C3 C2 C1 117.0(3)
C3 C2 H2A 121.5
C1 C2 H2A 121.5
C4 C3 C2 121.9(4)
C4 C3 H3A 119.0
C2 C3 H3A 119.0
C5 C4 C3 121.1(3)
C5 C4 H4A 119.5
C3 C4 H4A 119.5
C4 C5 C6 119.4(3)
C4 C5 H5A 120.3
C6 C5 H5A 120.3
C1 C6 C5 118.2(3)
C1 C6 C7 107.7(2)
C5 C6 C7 134.1(3)
C8 C7 C12 119.2(3)
C8 C7 C6 133.8(3)
C12 C7 C6 106.9(2)
C9 C8 C7 119.3(3)
C9 C8 H8A 120.4
C7 C8 H8A 120.4
C8 C9 C10 120.6(3)
C8 C9 H9A 119.7
C10 C9 H9A 119.7
C11 C10 C9 121.8(3)
C11 C10 H10A 119.1
C9 C10 H10A 119.1
C10 C11 C12 117.2(3)
C10 C11 H11A 121.4
C12 C11 H11A 121.4
C11 C12 N1 129.6(2)
C11 C12 C7 121.7(2)
N1 C12 C7 108.7(2)
C14 C13 N1 126.2(2)
C14 C13 S1 112.72(19)
N1 C13 S1 120.95(19)
C13 C14 C15 111.8(3)
C13 C14 H14A 124.1
C15 C14 H14A 124.1
C16 C15 C14 112.9(3)
C16 C15 H15A 123.6
C14 C15 H15A 123.6
C15 C16 N2 126.6(2)
C15 C16 S1 112.49(19)
N2 C16 S1 120.76(18)
C18 C17 C22 121.9(2)
C18 C17 N2 129.1(2)
C22 C17 N2 109.0(2)
C19 C18 C17 117.1(3)
C19 C18 H18A 121.5
C17 C18 H18A 121.5
C18 C19 C20 121.7(3)
C18 C19 H19A 119.1
C20 C19 H19A 119.1
C21 C20 C19 120.5(3)
C21 C20 H20A 119.7
C19 C20 H20A 119.7
C20 C21 C22 119.3(3)
C20 C21 H21A 120.4
C22 C21 H21A 120.4
C21 C22 C17 119.4(3)
C21 C22 C23 133.6(2)
C17 C22 C23 107.0(2)
C24 C23 C28 119.1(3)
C24 C23 C22 133.9(2)
C28 C23 C22 107.0(2)
C25 C24 C23 119.0(3)
C25 C24 H24A 120.5
C23 C24 H24A 120.5
C24 C25 C26 121.2(3)
C24 C25 H25A 119.4
C26 C25 H25A 119.4
C27 C26 C25 121.5(3)
C27 C26 H26A 119.2
C25 C26 H26A 119.2
C26 C27 C28 117.1(3)
C26 C27 H27A 121.5
C28 C27 H27A 121.5
C27 C28 N2 129.3(2)
C27 C28 C23 122.1(2)
N2 C28 C23 108.6(2)

loop_
_geom_bond_atom_site_label_1
_geom_bond_atom_site_label_2
_geom_bond_distance
S1 C13 1.727(3)
S1 C16 1.729(3)
N1 C12 1.396(3)
N1 C1 1.401(3)
N1 C13 1.410(3)
N2 C28 1.396(3)
N2 C17 1.401(3)
N2 C16 1.415(3)
C1 C2 1.379(4)
C1 C6 1.397(4)
C2 C3 1.379(5)
C2 H2A 0.9300
C3 C4 1.376(6)
C3 H3A 0.9300
C4 C5 1.352(5)
C4 H4A 0.9300
C5 C6 1.407(4)
C5 H5A 0.9300
C6 C7 1.437(4)
C7 C8 1.390(4)
C7 C12 1.403(3)
C8 C9 1.370(5)
C8 H8A 0.9300
C9 C10 1.384(4)
C9 H9A 0.9300
C10 C11 1.381(4)
C10 H10A 0.9300
C11 C12 1.384(4)
C11 H11A 0.9300
C13 C14 1.356(4)
C14 C15 1.421(4)
C14 H14A 0.9300
C15 C16 1.345(4)
C15 H15A 0.9300
C17 C18 1.385(4)
C17 C22 1.396(3)
C18 C19 1.385(4)
C18 H18A 0.9300
C19 C20 1.390(4)
C19 H19A 0.9300
C20 C21 1.366(4)
C20 H20A 0.9300
C21 C22 1.394(4)
C21 H21A 0.9300
C22 C23 1.448(4)
C23 C24 1.385(4)
C23 C28 1.408(3)
C24 C25 1.370(5)
C24 H24A 0.9300
C25 C26 1.387(5)
C25 H25A 0.9300
C26 C27 1.377(4)
C26 H26A 0.9300
C27 C28 1.386(4)
C27 H27A 0.9300

loop_
_geom_torsion_atom_site_label_1
_geom_torsion_atom_site_label_2
_geom_torsion_atom_site_label_3
_geom_torsion_atom_site_label_4
_geom_torsion
C12 N1 C1 C2 179.9(3)
C13 N1 C1 C2 3.4(5)
C12 N1 C1 C6 -0.9(3)
C13 N1 C1 C6 -177.4(2)
C6 C1 C2 C3 -0.4(5)
N1 C1 C2 C3 178.6(3)
C1 C2 C3 C4 -0.1(5)
C2 C3 C4 C5 0.1(6)
C3 C4 C5 C6 0.4(5)
C2 C1 C6 C5 0.9(4)
N1 C1 C6 C5 -178.3(2)
C2 C1 C6 C7 180.0(3)
N1 C1 C6 C7 0.8(3)
C4 C5 C6 C1 -0.9(4)
C4 C5 C6 C7 -179.6(3)
C1 C6 C7 C8 177.8(3)
C5 C6 C7 C8 -3.4(5)
C1 C6 C7 C12 -0.3(3)
C5 C6 C7 C12 178.6(3)
C12 C7 C8 C9 0.0(4)
C6 C7 C8 C9 -177.9(3)
C7 C8 C9 C10 -1.0(5)
C8 C9 C10 C11 0.4(5)
C9 C10 C11 C12 1.3(4)
C10 C11 C12 N1 178.2(3)
C10 C11 C12 C7 -2.4(4)
C1 N1 C12 C11 -179.8(3)
C13 N1 C12 C11 -3.2(4)
C1 N1 C12 C7 0.7(3)
C13 N1 C12 C7 177.2(2)
C8 C7 C12 C11 1.8(4)
C6 C7 C12 C11 -179.8(2)
C8 C7 C12 N1 -178.7(2)
C6 C7 C12 N1 -0.3(3)
C12 N1 C13 C14 64.9(4)
C1 N1 C13 C14 -119.2(3)
C12 N1 C13 S1 -110.7(3)
C1 N1 C13 S1 65.2(3)
C16 S1 C13 C14 0.3(2)
C16 S1 C13 N1 176.5(2)
N1 C13 C14 C15 -176.0(3)
S1 C13 C14 C15 -0.1(4)
C13 C14 C15 C16 -0.2(4)
C14 C15 C16 N2 -174.8(3)
C14 C15 C16 S1 0.4(4)
C28 N2 C16 C15 -106.6(4)
C17 N2 C16 C15 63.8(4)
C28 N2 C16 S1 78.6(3)
C17 N2 C16 S1 -111.0(2)
C13 S1 C16 C15 -0.4(3)
C13 S1 C16 N2 175.1(2)
C28 N2 C17 C18 -179.5(3)
C16 N2 C17 C18 8.6(4)
C28 N2 C17 C22 -0.5(3)
C16 N2 C17 C22 -172.3(2)
C22 C17 C18 C19 1.2(4)
N2 C17 C18 C19 -179.9(3)
C17 C18 C19 C20 0.3(4)
C18 C19 C20 C21 -0.9(5)
C19 C20 C21 C22 0.0(4)
C20 C21 C22 C17 1.4(4)
C20 C21 C22 C23 -179.8(3)
C18 C17 C22 C21 -2.1(4)
N2 C17 C22 C21 178.8(2)
C18 C17 C22 C23 178.8(2)
N2 C17 C22 C23 -0.3(3)
C21 C22 C23 C24 1.2(5)
C17 C22 C23 C24 -179.9(3)
C21 C22 C23 C28 -178.0(3)
C17 C22 C23 C28 0.9(3)
C28 C23 C24 C25 0.8(4)
C22 C23 C24 C25 -178.3(3)
C23 C24 C25 C26 -0.4(5)
C24 C25 C26 C27 0.3(6)
C25 C26 C27 C28 -0.4(5)
C26 C27 C28 N2 -179.7(3)
C26 C27 C28 C23 0.8(4)
C17 N2 C28 C27 -178.5(3)
C16 N2 C28 C27 -6.8(4)
C17 N2 C28 C23 1.1(3)
C16 N2 C28 C23 172.7(2)
C24 C23 C28 C27 -0.9(4)
C22 C23 C28 C27 178.4(2)
C24 C23 C28 N2 179.4(2)
C22 C23 C28 N2 -1.2(3)

loop_
_cod_related_entry_id
_cod_related_entry_database
_cod_related_entry_code
1 ChemSpider 24741285
